data_7208302
loop_
_publ_author_name
'Hermosilla-Ib\'a\~nez, Patricio'
'Car, Pierre Emmanuel'
'Vega, Andr\'es'
'Costamagna, Juan'
'Caruso, Francesco'
'Pivan, Jean-Yves'
'Fur, Eric Le'
'Spodine, Evgenia'
'Venegas-Yazigi, Diego'

_publ_section_title
;
 New structures based on the mixed valence polyoxometalate cluster
 [V12B18O60H6]n&#x2212;
;
_journal_issue 17
_journal_name_full CrystEngComm
_journal_page_first 5604
_journal_paper_doi 10.1039/c2ce25436k
_journal_volume 14
_journal_year 2012
_chemical_formula_moiety 'Na8(H3 O)[Ni(H2 O)5][V12 B18 O60 H6]12.5(H2 O) '
_chemical_formula_sum 'B72 H181 Na32 Ni4 O314 V48'
_chemical_formula_weight 9400.32
_chemical_name_systematic
;
?
;
_space_group_IT_number 15
_symmetry_cell_setting monoclinic
_symmetry_space_group_name_Hall '-C 2yc'
_symmetry_space_group_name_H-M 'C 1 2/c 1'
_atom_sites_solution_primary direct
_atom_sites_solution_secondary difmap
_audit_creation_method SHELXL-97
_cell_angle_alpha 90.00
_cell_angle_beta 92.4520(10)
_cell_angle_gamma 90.00
_cell_formula_units_Z 1
_cell_length_a 19.3555(10)
_cell_length_b 21.7874(11)
_cell_length_c 16.0415(8)
_cell_measurement_reflns_used 1560
_cell_measurement_temperature 125(2)
_cell_measurement_theta_max 24.40
_cell_measurement_theta_min 2.30
_cell_volume 6758.6(6)
_computing_cell_refinement 'Dirax/lsq (Duisenberg & Schreurs, 1989-2000)'
_computing_data_collection 'Collect (Nonius BV, 1997-2000)'
_computing_data_reduction 'EvalCCD (Duisenberg & Schreurs 1990-2000)'
_computing_structure_refinement 'SHELXL-97 (Sheldrick, 1997)'
_computing_structure_solution 'SHELXS-97 (Sheldrick, 1990)'
_diffrn_ambient_temperature 125(2)
_diffrn_detector 'CCD plate'
_diffrn_detector_area_resol_mean 9
_diffrn_measured_fraction_theta_full 0.998
_diffrn_measured_fraction_theta_max 0.998
_diffrn_measurement_device_type KappaCCD
_diffrn_measurement_method 'CCD rotation images, thick slices'
_diffrn_radiation_monochromator 'horizonally mounted graphite crystal'
_diffrn_radiation_source 'fine-focus sealed tube'
_diffrn_radiation_type MoK\a
_diffrn_radiation_wavelength 0.71069
_diffrn_reflns_av_R_equivalents 0.0198
_diffrn_reflns_av_sigmaI/netI 0.0136
_diffrn_reflns_limit_h_max 26
_diffrn_reflns_limit_h_min -26
_diffrn_reflns_limit_k_max 29
_diffrn_reflns_limit_k_min -29
_diffrn_reflns_limit_l_max 21
_diffrn_reflns_limit_l_min -21
_diffrn_reflns_number 45481
_diffrn_reflns_theta_full 28.70
_diffrn_reflns_theta_max 28.70
_diffrn_reflns_theta_min 1.41
_exptl_absorpt_coefficient_mu 2.046
_exptl_absorpt_correction_T_max 0.625
_exptl_absorpt_correction_T_min 0.226
_exptl_absorpt_correction_type numerical
_exptl_absorpt_process_details EvalCCD
_exptl_crystal_colour red
_exptl_crystal_density_diffrn 2.265
_exptl_crystal_density_method 'not measured'
_exptl_crystal_description plate
_exptl_crystal_F_000 4440.0
_exptl_crystal_size_max 0.83
_exptl_crystal_size_mid 0.64
_exptl_crystal_size_min 0.23
_refine_diff_density_max 4.927
_refine_diff_density_min -1.635
_refine_diff_density_rms 0.201
_refine_ls_extinction_method none
_refine_ls_goodness_of_fit_ref 1.073
_refine_ls_matrix_type full
_refine_ls_number_parameters 576
_refine_ls_number_reflns 8727
_refine_ls_number_restraints 0
_refine_ls_restrained_S_all 1.073
_refine_ls_R_factor_all 0.0612
_refine_ls_R_factor_gt 0.0587
_refine_ls_shift/su_max 0.001
_refine_ls_shift/su_mean 0.000
_refine_ls_structure_factor_coef Fsqd
_refine_ls_weighting_details 'calc w=1/[\s^2^(Fo^2^)+(0.0873P)^2^+105.5648P] where P=(Fo^2^+2Fc^2^)/3'
_refine_ls_weighting_scheme calc
_refine_ls_wR_factor_gt 0.1687
_refine_ls_wR_factor_ref 0.1708
_reflns_number_gt 8188
_reflns_number_total 8744
_reflns_threshold_expression >2sigma(I)
_cod_data_source_file c2ce25436k.txt
_cod_data_source_block Compound(1)
_cod_depositor_comments
;
The following automatic conversions were performed:

'_symmetry_cell_setting' value 'Monoclinic' changed to 'monoclinic'
according to /home/saulius/struct/CIF-dictionaries/cif_core.dic
dictionary named 'cif_core.dic' version 2.4.1 from 2010-06-29.

Automatic conversion script
Id: cif_fix_values 1891 2012-01-12 08:04:46Z andrius 
;
_cod_original_sg_symbol_H-M 'C 2/c'
_cod_original_formula_sum 'H181 B72 Na32 Ni4 O314 V48'
_cod_database_code 7208302

loop_
_symmetry_equiv_pos_as_xyz
'x, y, z'
'-x, y, -z+1/2'
'x+1/2, y+1/2, z'
'-x+1/2, y+1/2, -z+1/2'
'-x, -y, -z'
'x, -y, z-1/2'
'-x+1/2, -y+1/2, -z'
'x+1/2, -y+1/2, z-1/2'

loop_
_atom_site_label
_atom_site_type_symbol
_atom_site_fract_x
_atom_site_fract_y
_atom_site_fract_z
_atom_site_U_iso_or_equiv
_atom_site_adp_type
_atom_site_occupancy
_atom_site_symmetry_multiplicity
_atom_site_calc_flag
_atom_site_refinement_flags
V1 V 0.91699(3) 0.28981(3) 0.61199(4) 0.00902(14) Uani 1 1 d .
V2 V 0.77688(3) 0.08078(3) 0.49546(4) 0.01020(14) Uani 1 1 d .
V3 V 0.80708(3) 0.28290(3) 0.28210(4) 0.01155(15) Uani 1 1 d .
V4 V 0.82113(3) 0.15466(3) 0.34878(4) 0.01015(14) Uani 1 1 d .
V5 V 0.91418(3) 0.29112(3) 0.42568(4) 0.01031(14) Uani 1 1 d .
V6 V 0.89373(3) 0.15729(3) 0.56543(4) 0.01108(15) Uani 1 1 d .
B1 B 0.8809(2) 0.41129(19) 0.5207(3) 0.0107(7) Uani 1 1 d .
B2 B 0.8333(2) 0.4073(2) 0.3712(3) 0.0119(7) Uani 1 1 d .
B3 B 0.8253(2) 0.3988(2) 0.6550(3) 0.0112(7) Uani 1 1 d .
B4 B 0.6865(2) 0.1921(2) 0.2484(3) 0.0120(7) Uani 1 1 d .
B5 B 0.6493(2) 0.2996(2) 0.2613(3) 0.0123(8) Uani 1 1 d .
B6 B 0.7877(2) 0.1052(2) 0.6859(3) 0.0135(8) Uani 1 1 d .
B7 B 0.8899(3) 0.0959(2) 0.7835(3) 0.0191(9) Uani 1 1 d .
B8 B 0.9420(3) 0.4627(2) 0.4063(3) 0.0171(9) Uani 1 1 d .
B9 B 0.6990(2) 0.0866(2) 0.1949(3) 0.0162(8) Uani 1 1 d .
Ni1 Ni 0.93032(6) 0.11365(6) 0.18848(7) 0.0183(2) Uani 0.50 1 d P
Na1 Na 0.61536(12) 0.20105(10) 0.08812(13) 0.0297(4) Uani 1 1 d .
Na2 Na 0.7927(2) 0.00627(16) 0.32471(19) 0.0637(10) Uani 1 1 d .
Na3 Na 1.0000 0.21183(11) 0.7500 0.0164(5) Uani 1 2 d S
Na4 Na 1.0000 0.4132(3) 0.7500 0.0394(17) Uani 0.50 2 d SP
Na5 Na 0.6859(3) 0.0638(3) -0.0123(2) 0.0669(14) Uani 0.75 1 d P
Na6 Na 0.8298(4) 0.5623(4) 0.6557(4) 0.0608(17) Uani 0.50 1 d P
O1 O 0.99512(14) 0.29873(14) 0.65166(18) 0.0140(5) Uani 1 1 d .
O2 O 0.85479(14) 0.33845(12) 0.68419(17) 0.0106(5) Uani 1 1 d .
O3 O 0.88124(15) 0.21412(13) 0.65770(18) 0.0135(5) Uani 1 1 d .
O4 O 0.89997(15) 0.34587(13) 0.52040(17) 0.0119(5) Uani 1 1 d .
O5 O 0.84739(15) 0.34152(13) 0.36096(18) 0.0137(5) Uani 1 1 d .
O6 O 0.81397(15) 0.11026(13) 0.60174(18) 0.0136(5) Uani 1 1 d .
O7 O 0.85296(14) 0.13119(13) 0.45997(17) 0.0124(5) Uani 1 1 d .
O8 O 0.71777(14) 0.33128(13) 0.27739(17) 0.0124(5) Uani 1 1 d .
O9 O 0.68123(14) 0.08043(13) 0.53857(17) 0.0114(5) Uani 1 1 d .
O10 O 0.89931(15) 0.15792(14) 0.7857(2) 0.0161(6) Uani 1 1 d .
O11 O 0.87012(14) 0.23148(13) 0.35128(18) 0.0130(5) Uani 1 1 d .
O12 O 0.79500(17) 0.00877(14) 0.4790(2) 0.0208(6) Uani 1 1 d .
O13 O 0.75584(15) 0.20704(13) 0.28577(18) 0.0129(5) Uani 1 1 d .
O14 O 0.85649(16) 0.10654(15) 0.2848(2) 0.0193(6) Uani 1 1 d .
O15 O 0.74121(14) 0.11294(13) 0.39050(18) 0.0136(5) Uani 1 1 d .
O16 O 0.83944(18) 0.29140(16) 0.1910(2) 0.0210(6) Uani 1 1 d .
O17 O 0.96326(17) 0.11829(16) 0.5894(2) 0.0272(8) Uani 1 1 d .
O18 O 0.99156(16) 0.30420(16) 0.3935(2) 0.0197(6) Uani 1 1 d .
O19 O 0.87025(14) 0.43263(13) 0.60361(17) 0.0119(5) Uani 1 1 d .
O20 O 0.77722(15) 0.42713(13) 0.31581(18) 0.0127(5) Uani 1 1 d .
O21 O 0.93857(15) 0.44912(14) 0.48924(18) 0.0154(6) Uani 1 1 d .
O22 O 0.89442(15) 0.44319(14) 0.34838(18) 0.0150(6) Uani 1 1 d .
O23 O 0.9951(2) 0.4982(2) 0.3794(2) 0.0379(11) Uani 1 1 d .
O24 O 0.69333(16) 0.14762(14) 0.17938(18) 0.0157(6) Uani 1 1 d .
O25 O 0.65387(15) 0.24511(13) 0.21322(17) 0.0129(5) Uani 1 1 d .
O26 O 0.7155(2) 0.04868(16) 0.1297(2) 0.0249(7) Uani 1 1 d .
O27 O 0.81135(16) 0.43803(13) 0.72857(18) 0.0151(6) Uani 1 1 d .
O28 O 0.9335(2) 0.05697(16) 0.8285(3) 0.0328(9) Uani 1 1 d .
O29 O 0.83630(16) 0.06839(13) 0.73963(19) 0.0164(6) Uani 1 1 d .
O30 O 0.92435(15) 0.23407(13) 0.51805(18) 0.0142(5) Uani 1 1 d .
O31 O 0.9724(4) 0.1989(5) 0.2306(7) 0.119(4) Uani 1 1 d .
O32 O 0.8446(5) 0.1679(4) 0.1040(6) 0.109(3) Uani 1 1 d .
O33 O 1.0000 0.0639(4) 0.2500 0.090(4) Uani 1 2 d S
O34 O 0.2500 0.7500 0.5000 0.045(3) Uani 0.50 2 d SP
O35A O 0.7076(6) 0.1751(5) -0.0147(8) 0.046(2) Uani 0.50 1 d P
O35B O 0.7019(8) 0.2111(8) -0.0165(8) 0.066(4) Uani 0.50 1 d P
O36 O 0.5738(2) 0.2941(2) 0.0373(3) 0.0395(10) Uani 1 1 d .
O37 O 0.5759(3) 0.1156(2) 0.0050(3) 0.0425(10) Uani 1 1 d .
O38 O 0.9195(3) 0.4990(3) 0.7228(3) 0.0571(16) Uani 1 1 d .
O39A O 0.9996(5) 0.0990(12) 0.0885(7) 0.174(12) Uani 0.55 1 d P
O39B O 0.9393(5) 0.0418(6) 0.0759(11) 0.082(6) Uani 0.45 1 d P
O40 O 0.9200(6) 0.6317(5) 0.6428(8) 0.017(2) Uani 0.25 1 d P
O41 O 0.8814(4) 0.0369(4) 0.1259(4) 0.089(3) Uani 1 1 d .
O42 O 0.0000 0.3840(5) 0.2500 0.039(3) Uani 0.50 2 d SP

loop_
_atom_site_aniso_label
_atom_site_aniso_U_11
_atom_site_aniso_U_22
_atom_site_aniso_U_33
_atom_site_aniso_U_23
_atom_site_aniso_U_13
_atom_site_aniso_U_12
V1 0.0083(3) 0.0089(3) 0.0096(3) 0.0004(2) -0.0024(2) -0.0016(2)
V2 0.0110(3) 0.0071(3) 0.0123(3) 0.0002(2) -0.0022(2) 0.0003(2)
V3 0.0125(3) 0.0138(3) 0.0082(3) 0.0006(2) -0.0012(2) -0.0040(2)
V4 0.0096(3) 0.0112(3) 0.0096(3) -0.0024(2) 0.0000(2) 0.0000(2)
V5 0.0088(3) 0.0125(3) 0.0095(3) -0.0001(2) -0.0001(2) -0.0024(2)
V6 0.0098(3) 0.0088(3) 0.0142(3) 0.0006(2) -0.0047(2) 0.0001(2)
B1 0.0109(17) 0.0097(17) 0.0113(18) 0.0018(14) -0.0017(14) -0.0036(14)
B2 0.0132(18) 0.0115(18) 0.0106(18) 0.0025(14) -0.0037(14) -0.0047(15)
B3 0.0115(18) 0.0108(18) 0.0111(18) -0.0015(14) -0.0012(14) -0.0008(14)
B4 0.0125(18) 0.0123(18) 0.0110(18) -0.0011(15) -0.0017(14) -0.0027(15)
B5 0.0120(18) 0.0112(18) 0.0134(19) 0.0033(15) -0.0036(15) -0.0024(14)
B6 0.0157(19) 0.0121(18) 0.0122(18) 0.0026(15) -0.0052(15) -0.0041(15)
B7 0.020(2) 0.014(2) 0.022(2) 0.0067(17) -0.0099(18) -0.0053(17)
B8 0.018(2) 0.019(2) 0.014(2) 0.0036(16) -0.0032(16) -0.0086(17)
B9 0.017(2) 0.017(2) 0.014(2) -0.0046(16) 0.0000(16) -0.0026(16)
Ni1 0.0139(5) 0.0272(6) 0.0138(5) 0.0035(4) 0.0018(4) -0.0016(4)
Na1 0.0330(11) 0.0358(11) 0.0193(9) -0.0043(8) -0.0100(8) 0.0002(9)
Na2 0.096(3) 0.0574(18) 0.0379(14) -0.0127(13) 0.0046(15) 0.0426(18)
Na3 0.0110(10) 0.0187(11) 0.0193(11) 0.000 -0.0022(9) 0.000
Na4 0.077(5) 0.015(3) 0.024(3) 0.000 -0.019(3) 0.000
Na5 0.070(3) 0.099(4) 0.0311(18) 0.003(2) 0.0025(18) 0.049(3)
Na6 0.061(4) 0.087(5) 0.034(3) 0.016(3) 0.000(3) -0.010(3)
O1 0.0108(12) 0.0172(13) 0.0138(13) -0.0010(10) -0.0037(10) -0.0009(10)
O2 0.0111(12) 0.0105(12) 0.0103(12) -0.0001(9) -0.0004(9) -0.0007(9)
O3 0.0173(13) 0.0103(12) 0.0128(13) 0.0011(10) -0.0002(10) -0.0037(10)
O4 0.0136(12) 0.0120(13) 0.0100(12) 0.0013(9) -0.0007(10) -0.0010(10)
O5 0.0164(13) 0.0123(13) 0.0120(12) 0.0001(10) -0.0056(10) -0.0015(10)
O6 0.0151(13) 0.0132(13) 0.0122(12) 0.0013(10) -0.0049(10) -0.0049(10)
O7 0.0110(12) 0.0129(13) 0.0129(12) -0.0007(10) -0.0020(10) -0.0013(10)
O8 0.0122(12) 0.0123(12) 0.0123(12) 0.0006(10) -0.0043(10) -0.0041(10)
O9 0.0111(12) 0.0120(12) 0.0108(12) 0.0010(10) -0.0031(10) -0.0021(10)
O10 0.0143(13) 0.0130(13) 0.0202(14) 0.0052(11) -0.0089(11) -0.0032(10)
O11 0.0121(12) 0.0136(13) 0.0132(13) -0.0014(10) -0.0013(10) -0.0019(10)
O12 0.0251(16) 0.0100(13) 0.0272(16) -0.0024(12) 0.0015(13) 0.0036(11)
O13 0.0116(12) 0.0140(13) 0.0127(13) 0.0014(10) -0.0030(10) -0.0020(10)
O14 0.0178(14) 0.0218(15) 0.0183(14) -0.0083(12) 0.0013(11) 0.0016(12)
O15 0.0111(12) 0.0156(13) 0.0137(13) 0.0028(10) -0.0030(10) -0.0040(10)
O16 0.0229(16) 0.0271(17) 0.0133(14) 0.0021(12) 0.0019(12) -0.0043(13)
O17 0.0177(15) 0.0196(16) 0.043(2) -0.0022(14) -0.0156(14) 0.0048(12)
O18 0.0134(14) 0.0284(16) 0.0176(14) -0.0008(12) 0.0023(11) -0.0054(12)
O19 0.0123(12) 0.0115(12) 0.0117(12) -0.0007(10) -0.0026(10) -0.0035(10)
O20 0.0139(13) 0.0116(12) 0.0122(12) 0.0035(10) -0.0059(10) -0.0040(10)
O21 0.0146(13) 0.0194(14) 0.0118(13) 0.0036(11) -0.0032(10) -0.0088(11)
O22 0.0143(13) 0.0198(14) 0.0105(12) 0.0026(11) -0.0039(10) -0.0081(11)
O23 0.035(2) 0.062(3) 0.0154(15) 0.0098(16) -0.0075(14) -0.037(2)
O24 0.0208(14) 0.0153(13) 0.0109(13) -0.0031(10) 0.0002(11) -0.0028(11)
O25 0.0150(13) 0.0129(13) 0.0105(12) 0.0011(10) -0.0041(10) -0.0030(10)
O26 0.0375(19) 0.0196(16) 0.0182(15) -0.0078(12) 0.0088(14) -0.0042(14)
O27 0.0185(14) 0.0126(13) 0.0145(13) -0.0033(10) 0.0020(11) -0.0005(11)
O28 0.036(2) 0.0146(15) 0.045(2) 0.0072(15) -0.0308(17) -0.0041(14)
O29 0.0182(14) 0.0121(13) 0.0181(14) 0.0053(11) -0.0092(11) -0.0045(11)
O30 0.0186(14) 0.0116(13) 0.0123(13) -0.0003(10) 0.0001(10) -0.0029(10)
O31 0.072(5) 0.130(8) 0.152(9) 0.039(7) -0.019(6) -0.025(5)
O32 0.120(7) 0.103(6) 0.111(7) -0.032(5) 0.070(6) -0.015(5)
O33 0.024(3) 0.036(4) 0.209(13) 0.000 0.000(5) 0.000
O34 0.053(8) 0.036(7) 0.048(7) -0.005(6) 0.014(6) 0.007(6)
O35A 0.040(5) 0.042(5) 0.055(6) -0.013(5) 0.004(4) -0.016(5)
O35B 0.071(8) 0.084(10) 0.042(6) -0.009(7) 0.001(5) 0.024(8)
O36 0.029(2) 0.041(2) 0.049(3) 0.0062(19) 0.0057(18) 0.0051(17)
O37 0.052(3) 0.034(2) 0.042(2) -0.0058(18) 0.001(2) 0.0000(19)
O38 0.041(3) 0.076(4) 0.056(3) -0.042(3) 0.029(2) -0.030(2)
O39A 0.013(4) 0.45(3) 0.058(7) 0.140(13) -0.005(4) -0.034(9)
O39B 0.034(5) 0.056(7) 0.160(14) 0.084(9) 0.061(7) 0.033(5)
O40 0.012(5) 0.005(5) 0.036(7) -0.010(5) 0.020(5) -0.004(4)
O41 0.098(5) 0.114(6) 0.058(4) -0.048(4) 0.035(4) -0.055(5)
O42 0.078(9) 0.021(5) 0.020(5) 0.000 0.042(5) 0.000

loop_
_atom_type_symbol
_atom_type_description
_atom_type_scat_dispersion_real
_atom_type_scat_dispersion_imag
_atom_type_scat_source
B B 0.0013 0.0007 'International Tables Vol C Tables 4.2.6.8 and 6.1.1.4'
O O 0.0106 0.0060 'International Tables Vol C Tables 4.2.6.8 and 6.1.1.4'
Na Na 0.0362 0.0249 'International Tables Vol C Tables 4.2.6.8 and 6.1.1.4'
V V 0.3005 0.5294 'International Tables Vol C Tables 4.2.6.8 and 6.1.1.4'
Ni Ni 0.3393 1.1124 'International Tables Vol C Tables 4.2.6.8 and 6.1.1.4'

loop_
_geom_angle_atom_site_label_1
_geom_angle_atom_site_label_2
_geom_angle_atom_site_label_3
_geom_angle
_geom_angle_site_symmetry_1
_geom_angle_site_symmetry_3
O1 V1 O4 110.36(14) . .
O1 V1 O3 107.08(14) . .
O4 V1 O3 140.61(13) . .
O1 V1 O30 106.26(14) . .
O4 V1 O30 79.68(12) . .
O3 V1 O30 78.57(12) . .
O1 V1 O2 106.35(13) . .
O4 V1 O2 91.03(12) . .
O3 V1 O2 89.90(12) . .
O30 V1 O2 147.32(12) . .
O12 V2 O15 106.26(15) . .
O12 V2 O6 112.85(15) . .
O15 V2 O6 139.21(13) . .
O12 V2 O7 108.99(15) . .
O15 V2 O7 77.63(12) . .
O6 V2 O7 79.21(12) . .
O12 V2 O9 105.10(15) . .
O15 V2 O9 90.07(12) . .
O6 V2 O9 90.61(12) . .
O7 V2 O9 145.76(12) . .
O16 V3 O13 110.08(15) . .
O16 V3 O5 110.62(15) . .
O13 V3 O5 137.53(13) . .
O16 V3 O11 108.61(15) . .
O13 V3 O11 78.58(12) . .
O5 V3 O11 77.54(12) . .
O16 V3 O8 105.57(15) . .
O13 V3 O8 90.45(12) . .
O5 V3 O8 90.03(12) . .
O11 V3 O8 145.81(12) . .
O14 V4 O11 110.57(15) . .
O14 V4 O7 106.51(15) . .
O11 V4 O7 94.23(12) . .
O14 V4 O15 106.10(15) . .
O11 V4 O15 143.24(13) . .
O7 V4 O15 77.56(12) . .
O14 V4 O13 109.16(15) . .
O11 V4 O13 79.03(12) . .
O7 V4 O13 143.80(13) . .
O15 V4 O13 86.81(12) . .
O18 V5 O30 106.86(15) . .
O18 V5 O11 107.94(15) . .
O30 V5 O11 93.93(12) . .
O18 V5 O5 109.16(15) . .
O30 V5 O5 143.88(13) . .
O11 V5 O5 77.67(12) . .
O18 V5 O4 107.49(15) . .
O30 V5 O4 79.09(12) . .
O11 V5 O4 144.39(12) . .
O5 V5 O4 87.62(12) . .
O17 V6 O7 111.01(16) . .
O17 V6 O30 106.25(16) . .
O7 V6 O30 91.78(12) . .
O17 V6 O3 106.29(16) . .
O7 V6 O3 142.69(13) . .
O30 V6 O3 78.47(12) . .
O17 V6 O6 108.13(16) . .
O7 V6 O6 78.94(12) . .
O30 V6 O6 145.47(13) . .
O3 V6 O6 88.95(12) . .
O19 B1 O4 111.3(3) . .
O19 B1 O21 105.9(3) . .
O4 B1 O21 110.0(3) . .
O19 B1 O9 113.8(3) . 7_656
O4 B1 O9 107.8(3) . 7_656
O21 B1 O9 107.9(3) . 7_656
O20 B2 O5 111.2(3) . .
O20 B2 O22 106.1(3) . .
O5 B2 O22 109.6(3) . .
O20 B2 O9 111.8(3) . 7_656
O5 B2 O9 108.9(3) . 7_656
O22 B2 O9 109.1(3) . 7_656
O19 B3 O15 110.1(3) . 7_656
O19 B3 O27 107.3(3) . .
O15 B3 O27 107.9(3) 7_656 .
O19 B3 O2 113.6(3) . .
O15 B3 O2 108.3(3) 7_656 .
O27 B3 O2 109.6(3) . .
O25 B4 O24 106.7(3) . .
O25 B4 O13 111.2(3) . .
O24 B4 O13 109.8(3) . .
O25 B4 O2 113.4(3) . 7_656
O24 B4 O2 108.1(3) . 7_656
O13 B4 O2 107.6(3) . 7_656
O25 B5 O3 110.2(3) . 7_656
O25 B5 O10 107.1(3) . 7_656
O3 B5 O10 107.4(3) 7_656 7_656
O25 B5 O8 113.7(3) . .
O3 B5 O8 108.9(3) 7_656 .
O10 B5 O8 109.3(3) 7_656 .
O20 B6 O6 110.9(3) 7_656 .
O20 B6 O29 106.0(3) 7_656 .
O6 B6 O29 109.8(3) . .
O20 B6 O8 112.3(3) 7_656 7_656
O6 B6 O8 108.9(3) . 7_656
O29 B6 O8 108.8(3) . 7_656
O10 B7 O29 123.0(4) . .
O10 B7 O28 121.2(4) . .
O29 B7 O28 115.8(4) . .
O22 B8 O21 122.8(4) . .
O22 B8 O23 117.4(4) . .
O21 B8 O23 119.8(4) . .
O24 B9 O27 122.5(4) . 7_656
O24 B9 O26 117.8(4) . .
O27 B9 O26 119.7(4) 7_656 .
O33 Ni1 O31 94.4(3) . .
O33 Ni1 O41 94.8(3) . .
O31 Ni1 O41 169.4(4) . .
O33 Ni1 O39A 81.8(4) . .
O31 Ni1 O39A 97.1(7) . .
O41 Ni1 O39A 79.2(6) . .
O33 Ni1 O14 93.57(10) . .
O31 Ni1 O14 95.3(3) . .
O41 Ni1 O14 89.20(19) . .
O39A Ni1 O14 167.1(7) . .
O33 Ni1 O39B 87.0(3) . .
O31 Ni1 O39B 140.3(4) . .
O41 Ni1 O39B 35.6(3) . .
O39A Ni1 O39B 43.7(6) . .
O14 Ni1 O39B 124.3(2) . .
O36 Na1 O25 92.08(16) . .
O36 Na1 O24 148.43(17) . .
O25 Na1 O24 59.65(11) . .
O36 Na1 O37 112.73(19) . .
O25 Na1 O37 152.43(17) . .
O24 Na1 O37 98.16(16) . .
O36 Na1 O35B 85.3(4) . .
O25 Na1 O35B 110.8(4) . .
O24 Na1 O35B 91.8(3) . .
O37 Na1 O35B 84.2(4) . .
O36 Na1 O35A 102.1(3) . .
O25 Na1 O35A 116.4(3) . .
O24 Na1 O35A 81.1(3) . .
O37 Na1 O35A 71.5(3) . .
O35B Na1 O35A 18.1(4) . .
O36 Na1 O1 80.31(14) . 8_455
O25 Na1 O1 85.37(12) . 8_455
O24 Na1 O1 108.60(13) . 8_455
O37 Na1 O1 87.12(15) . 8_455
O35B Na1 O1 158.8(3) . 8_455
O35A Na1 O1 157.8(2) . 8_455
O29 Na2 O12 128.04(17) 6 .
O29 Na2 O27 117.06(17) 6 7_656
O12 Na2 O27 108.33(15) . 7_656
O29 Na2 O14 104.88(17) 6 .
O12 Na2 O14 103.84(16) . .
O27 Na2 O14 83.73(14) 7_656 .
O29 Na2 O15 165.61(18) 6 .
O12 Na2 O15 65.78(11) . .
O27 Na2 O15 54.26(10) 7_656 .
O14 Na2 O15 64.51(12) . .
O10 Na3 O10 120.49(18) . 2_756
O10 Na3 O1 103.65(11) . 2_756
O10 Na3 O1 121.79(10) 2_756 2_756
O10 Na3 O1 121.79(10) . .
O10 Na3 O1 103.65(11) 2_756 .
O1 Na3 O1 79.56(15) 2_756 .
O10 Na3 O3 56.45(9) . .
O10 Na3 O3 124.83(11) 2_756 .
O1 Na3 O3 110.35(11) 2_756 .
O1 Na3 O3 67.89(9) . .
O10 Na3 O3 124.83(11) . 2_756
O10 Na3 O3 56.45(9) 2_756 2_756
O1 Na3 O3 67.89(9) 2_756 2_756
O1 Na3 O3 110.35(11) . 2_756
O3 Na3 O3 177.86(16) . 2_756
O38 Na4 O38 81.2(3) 2_756 .
O38 Na4 O23 52.73(18) 2_756 6_566
O38 Na4 O23 64.69(17) . 6_566
O38 Na4 O23 64.69(17) 2_756 5_766
O38 Na4 O23 52.73(18) . 5_766
O23 Na4 O23 94.3(3) 6_566 5_766
O38 Na4 O1 137.95(13) 2_756 .
O38 Na4 O1 122.79(13) . .
O23 Na4 O1 164.66(18) 6_566 .
O23 Na4 O1 100.68(11) 5_766 .
O38 Na4 O1 122.79(12) 2_756 2_756
O38 Na4 O1 137.95(13) . 2_756
O23 Na4 O1 100.68(11) 6_566 2_756
O23 Na4 O1 164.66(18) 5_766 2_756
O1 Na4 O1 64.59(17) . 2_756
O26 Na5 O37 97.7(2) . .
O26 Na5 O35A 96.8(4) . .
O37 Na5 O35A 72.3(3) . .
O26 Na5 O12 78.76(16) . 6
O37 Na5 O12 170.4(3) . 6
O35A Na5 O12 116.7(4) . 6
O40 Na6 O38 83.4(4) . .
O40 Na6 O20 109.3(4) . 6_566
O38 Na6 O20 85.5(2) . 6_566
O40 Na6 Na2 171.2(5) . 7_656
O38 Na6 Na2 103.7(3) . 7_656
O20 Na6 Na2 66.68(16) 6_566 7_656
O40 Na6 O27 136.9(4) . .
O38 Na6 O27 53.54(19) . .
O20 Na6 O27 70.22(16) 6_566 .
V1 O1 Na3 99.68(14) . .
V1 O1 Na1 133.21(16) . 8_556
Na3 O1 Na1 104.11(11) . 8_556
V1 O1 Na4 108.55(14) . .
Na3 O1 Na4 107.93(12) . .
Na1 O1 Na4 101.59(11) 8_556 .
B3 O2 B4 113.6(3) . 7_656
B3 O2 V1 120.8(2) . .
B4 O2 V1 121.6(2) 7_656 .
B5 O3 V1 131.6(2) 7_656 .
B5 O3 V6 127.2(2) 7_656 .
V1 O3 V6 101.21(14) . .
B5 O3 Na3 82.9(2) 7_656 .
V1 O3 Na3 85.04(11) . .
V6 O3 Na3 106.01(13) . .
B1 O4 V1 130.2(2) . .
B1 O4 V5 129.4(2) . .
V1 O4 V5 100.37(13) . .
B2 O5 V3 130.1(2) . .
B2 O5 V5 127.5(2) . .
V3 O5 V5 102.39(13) . .
B6 O6 V2 131.1(2) . .
B6 O6 V6 128.3(2) . .
V2 O6 V6 100.32(13) . .
V6 O7 V4 146.88(16) . .
V6 O7 V2 101.37(13) . .
V4 O7 V2 101.81(13) . .
B5 O8 B6 114.3(3) . 7_656
B5 O8 V3 120.7(2) . .
B6 O8 V3 122.5(2) 7_656 .
B2 O9 B1 114.0(3) 7_656 7_656
B2 O9 V2 122.9(2) 7_656 .
B1 O9 V2 120.3(2) 7_656 .
B7 O10 B5 121.2(3) . 7_656
B7 O10 Na3 126.6(3) . .
B5 O10 Na3 94.4(2) 7_656 .
V4 O11 V5 143.14(16) . .
V4 O11 V3 101.00(13) . .
V5 O11 V3 102.23(14) . .
V2 O12 Na2 100.86(17) . .
V2 O12 Na5 112.8(2) . 6_556
Na2 O12 Na5 93.41(17) . 6_556
B4 O13 V3 129.3(2) . .
B4 O13 V4 129.5(2) . .
V3 O13 V4 101.20(13) . .
V4 O14 Ni1 135.3(2) . .
V4 O14 Na2 99.65(16) . .
Ni1 O14 Na2 124.96(15) . .
B3 O15 V2 130.0(2) 7_656 .
B3 O15 V4 127.1(2) 7_656 .
V2 O15 V4 102.19(13) . .
B3 O15 Na2 89.2(2) 7_656 .
V2 O15 Na2 84.60(12) . .
V4 O15 Na2 87.50(14) . .
B3 O19 B1 118.9(3) . .
B6 O20 B2 119.9(3) 7_656 .
B6 O20 Na6 111.9(3) 7_656 6_565
B2 O20 Na6 107.2(3) . 6_565
B8 O21 B1 121.1(3) . .
B8 O22 B2 121.8(3) . .
B8 O23 Na4 131.5(3) . 5_766
B9 O24 B4 120.9(3) . .
B9 O24 Na1 129.9(3) . .
B4 O24 Na1 93.8(2) . .
B5 O25 B4 120.0(3) . .
B5 O25 Na1 142.3(2) . .
B4 O25 Na1 97.3(2) . .
B9 O26 Na5 126.6(3) . .
B9 O27 B3 121.8(3) 7_656 .
B9 O27 Na2 110.8(3) 7_656 7_656
B3 O27 Na2 100.4(2) . 7_656
B9 O27 Na6 137.5(3) 7_656 .
B3 O27 Na6 100.4(3) . .
Na2 O27 Na6 61.81(18) 7_656 .
B7 O29 B6 120.7(3) . .
B7 O29 Na2 107.1(3) . 6_556
B6 O29 Na2 119.1(3) . 6_556
V5 O30 V6 146.08(16) . .
V5 O30 V1 100.58(14) . .
V6 O30 V1 101.59(13) . .
O31 O31 Ni1 118.7(3) 2_755 .
Ni1 O33 Ni1 112.9(4) 2_755 .
O35B O35A Na5 162.2(18) . .
O35B O35A Na1 72.7(15) . .
Na5 O35A Na1 94.8(4) . .
O35A O35B Na1 89.1(16) . .
Na1 O37 Na5 99.4(2) . .
Na6 O38 Na4 160.7(3) . .
O39B O39A Ni1 75.7(6) . .
O41 O39B O39A 122.8(13) . .
O41 O39B Ni1 62.4(7) . .
O39A O39B Ni1 60.5(8) . .
O39B O41 Ni1 82.0(8) . .

loop_
_geom_bond_atom_site_label_1
_geom_bond_atom_site_label_2
_geom_bond_distance
_geom_bond_site_symmetry_2
V1 O1 1.627(3) .
V1 O4 1.928(3) .
V1 O3 1.944(3) .
V1 O30 1.945(3) .
V1 O2 2.008(3) .
V2 O12 1.632(3) .
V2 O15 1.924(3) .
V2 O6 1.931(3) .
V2 O7 1.942(3) .
V2 O9 2.004(3) .
V3 O16 1.625(3) .
V3 O13 1.930(3) .
V3 O5 1.938(3) .
V3 O11 1.965(3) .
V3 O8 2.023(3) .
V4 O14 1.638(3) .
V4 O11 1.923(3) .
V4 O7 1.931(3) .
V4 O15 1.938(3) .
V4 O13 1.953(3) .
V5 O18 1.630(3) .
V5 O30 1.937(3) .
V5 O11 1.937(3) .
V5 O5 1.960(3) .
V5 O4 1.960(3) .
V6 O17 1.624(3) .
V6 O7 1.922(3) .
V6 O30 1.941(3) .
V6 O3 1.953(3) .
V6 O6 1.962(3) .
B1 O19 1.432(5) .
B1 O4 1.472(5) .
B1 O21 1.493(5) .
B1 O9 1.511(5) 7_656
B2 O20 1.440(5) .
B2 O5 1.469(5) .
B2 O22 1.477(5) .
B2 O9 1.510(5) 7_656
B3 O19 1.428(5) .
B3 O15 1.475(5) 7_656
B3 O27 1.491(5) .
B3 O2 1.500(5) .
B4 O25 1.422(5) .
B4 O24 1.481(5) .
B4 O13 1.482(5) .
B4 O2 1.525(5) 7_656
B5 O25 1.420(5) .
B5 O3 1.481(5) 7_656
B5 O10 1.501(5) 7_656
B5 O8 1.507(5) .
B6 O20 1.440(5) 7_656
B6 O6 1.466(5) .
B6 O29 1.485(5) .
B6 O8 1.509(5) 7_656
B7 O10 1.364(5) .
B7 O29 1.367(5) .
B7 O28 1.379(6) .
B8 O22 1.348(5) .
B8 O21 1.368(5) .
B8 O23 1.371(6) .
B9 O24 1.357(6) .
B9 O27 1.362(6) 7_656
B9 O26 1.381(5) .
Ni1 O33 1.964(5) .
Ni1 O31 2.126(10) .
Ni1 O41 2.149(6) .
Ni1 O39A 2.158(14) .
Ni1 O14 2.154(3) .
Ni1 O39B 2.402(18) .
Na1 O36 2.316(5) .
Na1 O25 2.319(3) .
Na1 O24 2.364(4) .
Na1 O37 2.397(5) .
Na1 O35B 2.431(15) .
Na1 O35A 2.545(12) .
Na1 O1 2.580(4) 8_455
Na2 O29 2.306(4) 6
Na2 O12 2.474(5) .
Na2 O27 2.472(4) 7_656
Na2 O14 2.603(5) .
Na2 O15 2.756(4) .
Na3 O10 2.367(3) .
Na3 O10 2.367(3) 2_756
Na3 O1 2.464(4) 2_756
Na3 O1 2.464(4) .
Na3 O3 2.681(3) .
Na3 O3 2.681(3) 2_756
Na3 B5 2.899(4) 7_656
Na3 B5 2.899(4) 8_556
Na4 O38 2.460(8) 2_756
Na4 O38 2.460(8) .
Na4 O23 2.839(6) 6_566
Na4 O23 2.839(6) 5_766
Na4 O1 2.950(6) .
Na4 O1 2.950(6) 2_756
Na5 O26 2.348(5) .
Na5 O37 2.435(6) .
Na5 O35A 2.463(13) .
Na5 O12 2.647(5) 6
Na6 O40 2.325(13) .
Na6 O38 2.431(10) .
Na6 O20 2.813(7) 6_566
Na6 O27 2.976(8) .
O1 Na1 2.580(4) 8_556
O2 B4 1.525(5) 7_656
O3 B5 1.481(5) 7_656
O8 B6 1.509(5) 7_656
O9 B2 1.510(5) 7_656
O9 B1 1.511(5) 7_656
O10 B5 1.501(5) 7_656
O12 Na5 2.647(5) 6_556
O15 B3 1.475(5) 7_656
O20 B6 1.440(5) 7_656
O20 Na6 2.813(7) 6_565
O23 Na4 2.839(6) 5_766
O27 B9 1.362(6) 7_656
O27 Na2 2.472(4) 7_656
O29 Na2 2.306(4) 6_556
O31 O31 1.212(17) 2_755
O33 Ni1 1.964(5) 2_755
O35A O35B 0.792(15) .
O39A O39B 1.71(2) .
O39B O41 1.411(11) .
